data_4034362
loop_
_publ_author_name
'Quiquempoix, Lucas'
'Wang, Zhong'
'Graton, J\'er\^ome'
'Latchem, Peter G.'
'Light, Mark'
'Le Questel, Jean-Yves'
'Linclau, Bruno'

_publ_section_title
;
 Synthesis of 2,3,4-Trideoxy-2,3,4-trifluoroglucose.
;
_journal_issue 9
_journal_name_full 'The Journal of organic chemistry'
_journal_page_first 5899
_journal_page_last 5906
_journal_paper_doi 10.1021/acs.joc.9b00310
_journal_volume 84
_journal_year 2019
_chemical_absolute_configuration unk
_chemical_formula_moiety 'C6 H8 F2 O3'
_chemical_formula_sum 'C6 H8 F2 O3'
_chemical_formula_weight 166.12
_space_group_crystal_system monoclinic
_space_group_IT_number 5
_space_group_name_Hall 'C 2y'
_space_group_name_H-M_alt 'C 1 2 1'
_atom_sites_solution_hydrogens geom
_atom_sites_solution_primary dual
_audit_creation_date 2016-10-10
_audit_creation_method
;
Olex2 1.2-alpha
(compiled 2016.10.04 svn.r3343 for OlexSys, GUI svn.r5250)
;
_cell_angle_alpha 90
_cell_angle_beta 95.645(2)
_cell_angle_gamma 90
_cell_formula_units_Z 32
_cell_length_a 45.8821(12)
_cell_length_b 12.5134(4)
_cell_length_c 9.1092(2)
_cell_measurement_reflns_used 12757
_cell_measurement_temperature 100(2)
_cell_measurement_theta_max 30.7250
_cell_measurement_theta_min 1.7930
_cell_volume 5204.6(2)
_computing_cell_refinement
;
'CrysAlisPro 1.171.38.41 (Rigaku OD, 2015)'
;
_computing_data_collection 'CrystalClear-SM Expert 3.1 b27 (Rigaku, 2013)'
_computing_data_reduction
;
'CrysAlisPro 1.171.38.41 (Rigaku OD, 2015)'
;
_computing_molecular_graphics 'Olex2 (Dolomanov et al., 2009)'
_computing_publication_material 'Olex2 (Dolomanov et al., 2009)'
_computing_structure_refinement 'ShelXL (Sheldrick, 2015)'
_computing_structure_solution 'ShelXT (Sheldrick, 2015)'
_diffrn_ambient_temperature 100(2)
_diffrn_detector 'CCD area detector'
_diffrn_detector_area_resol_mean 28.5714
_diffrn_detector_type 'Rigaku HG Saturn724+ (2x2 bin mode)'
_diffrn_measured_fraction_theta_full 0.996
_diffrn_measured_fraction_theta_max 0.996
_diffrn_measurement_details
;
List of Runs (angles in degrees, time in seconds):

  # Type    Start    End  Width  t~exp~   \w     \q     \k     \f   Frames
--------------------------------------------------------------------------
  1  \w   -109.00  27.00   1.00    8.00    --  -19.00 -18.00 -30.00  136
  2  \w   -109.00  17.00   1.00    8.00    --  -19.00 -54.00 120.00  126
  3  \w    -30.00  70.00   1.00    8.00    --  -19.00  36.00 120.00  100
  4  \w   -109.00 -19.00   1.00    8.00    --  -19.00 -72.00 120.00   90
  5  \w      8.00  25.00   1.00    8.00    --  -19.00  54.00-120.00   17
;
_diffrn_measurement_device 'four-circle \k diffractometer'
_diffrn_measurement_device_type 'Rigaku AFC12 FRE-HF'
_diffrn_measurement_method 'profile data from \w-scans'
_diffrn_measurement_specimen_support 'MiTeGen MicroMesh'
_diffrn_orient_matrix_type 'CrysAlisPro convention (1999,Acta A55,543-557)'
_diffrn_orient_matrix_UB_11 0.0143536000
_diffrn_orient_matrix_UB_12 -0.0202305000
_diffrn_orient_matrix_UB_13 -0.0034339000
_diffrn_orient_matrix_UB_21 0.0058946000
_diffrn_orient_matrix_UB_22 0.0466356000
_diffrn_orient_matrix_UB_23 0.0358794000
_diffrn_orient_matrix_UB_31 -0.0006194000
_diffrn_orient_matrix_UB_32 -0.0251104000
_diffrn_orient_matrix_UB_33 0.0694550000
_diffrn_radiation_collimation 0.3
_diffrn_radiation_monochromator 'Confocal mirrors, HF Varimax'
_diffrn_radiation_probe x-ray
_diffrn_radiation_type MoK\a
_diffrn_radiation_wavelength 0.71073
_diffrn_reflns_av_R_equivalents 0.0176
_diffrn_reflns_av_unetI/netI 0.0164
_diffrn_reflns_Laue_measured_fraction_full 0.996
_diffrn_reflns_Laue_measured_fraction_max 0.996
_diffrn_reflns_limit_h_max 61
_diffrn_reflns_limit_h_min -61
_diffrn_reflns_limit_k_max 16
_diffrn_reflns_limit_k_min -16
_diffrn_reflns_limit_l_max 12
_diffrn_reflns_limit_l_min -12
_diffrn_reflns_number 30157
_diffrn_reflns_point_group_measured_fraction_full 0.989
_diffrn_reflns_point_group_measured_fraction_max 0.987
_diffrn_reflns_theta_full 26.000
_diffrn_reflns_theta_max 28.699
_diffrn_reflns_theta_min 2.983
_diffrn_source 'Rotating Anode'
_diffrn_source_current 55.0
_diffrn_source_power 2.475
_diffrn_source_target Mo
_diffrn_source_type 'Rotating Anode'
_diffrn_source_voltage 45.0
_exptl_absorpt_coefficient_mu 0.169
_exptl_absorpt_correction_T_max 1.00000
_exptl_absorpt_correction_T_min 0.95641
_exptl_absorpt_correction_type multi-scan
_exptl_absorpt_process_details
'CrysAlisPro 1.171.38.41 (Rigaku Oxford Diffraction, 2015) Empirical absorption correction using spherical harmonics, implemented in SCALE3 ABSPACK scaling algorithm.'
_exptl_crystal_colour 'clear colourless'
_exptl_crystal_colour_lustre clear
_exptl_crystal_colour_primary colourless
_exptl_crystal_density_diffrn 1.696
_exptl_crystal_description prism
_exptl_crystal_F_000 2752
_exptl_crystal_recrystallization_method
'The material was recrystallised from a mixture of hexane and Et2O by slow evaporation'
_exptl_crystal_size_max 0.22
_exptl_crystal_size_mid 0.14
_exptl_crystal_size_min 0.11
_refine_diff_density_max 0.423
_refine_diff_density_min -0.264
_refine_diff_density_rms 0.048
_refine_ls_abs_structure_details
;
 Flack x determined using 3980 quotients [(I+)-(I-)]/[(I+)+(I-)]
 (Parsons, Flack and Wagner, Acta Cryst. B69 (2013) 249-259).
;
_refine_ls_abs_structure_Flack -0.02(12)
_refine_ls_extinction_method none
_refine_ls_goodness_of_fit_ref 1.053
_refine_ls_hydrogen_treatment constr
_refine_ls_matrix_type full
_refine_ls_number_parameters 801
_refine_ls_number_reflns 13262
_refine_ls_number_restraints 727
_refine_ls_restrained_S_all 1.037
_refine_ls_R_factor_all 0.0483
_refine_ls_R_factor_gt 0.0341
_refine_ls_shift/su_max 0.001
_refine_ls_shift/su_mean 0.000
_refine_ls_structure_factor_coef Fsqd
_refine_ls_weighting_details 'w=1/[\s^2^(Fo^2^)+(0.0606P)^2^+0.7535P] where P=(Fo^2^+2Fc^2^)/3'
_refine_ls_weighting_scheme calc
_refine_ls_wR_factor_gt 0.1012
_refine_ls_wR_factor_ref 0.1164
_reflns_Friedel_coverage 0.897
_reflns_Friedel_fraction_full 0.982
_reflns_Friedel_fraction_max 0.977
_reflns_number_gt 9325
_reflns_number_total 13262
_reflns_threshold_expression 'I > 2\s(I)'
_cod_data_source_file jo9b00310_si_005.cif
_cod_data_source_block 2016sot0081_k1_100k
_cod_database_code 4034362
_shelx_space_group_comment
;
The symmetry employed for this shelxl refinement is uniquely defined
by the following loop, which should always be used as a source of
symmetry information in preference to the above space-group names.
They are only intended as comments.
;
_diffrn_measurement_device_type2 'Rigaku AFC12 (Right)'
_reflns_odcompleteness_completeness 92.57
_reflns_odcompleteness_iscentric 1
_reflns_odcompleteness_theta 30.77
_olex2_refinement_description
;
1. Fixed Uiso
 At 1.2 times of:
  All C(H) groups, All C(H,H) groups
 At 1.5 times of:
  All O(H) groups
2. Rigid body (RIGU) restrains
 All non-hydrogen atoms
 with sigma for 1-2 distances of 0.004 and sigma for 1-3 distances of 0.004
3.a Ternary CH refined with riding coordinates:
 C1A(H1A), C2A(H2A), C3A(H3AA), C4A(H4A), C5A(H5A), C1E(H1E), C2E(H2E),
 C3E(H3EA), C4E(H4E), C5E(H5E), C1G(H1G), C2G(H2G), C3G(H3GA), C4G(H4G),
 C5G(H5G), C1B(H1B), C2B(H2B), C3B(H3BA), C4B(H4B), C5B(H5B), C1F(H1F),
 C2F(H2F), C3F(H3FA), C4F(H4F), C5F(H5F), C1C(H1C), C2C(H2C), C3C(H3CA),
 C4C(H4C), C5C(H5C), C1D(H1D), C2D(H2D), C3D(H3DA), C4D(H4D), C5D(H5D),
 C1H(H1H), C2H(H2H), C3H(H3HA), C4H(H4H), C5H(H5H)
3.b Secondary CH2 refined with riding coordinates:
 C6A(H6AA,H6AB), C6E(H6EA,H6EB), C6G(H6GA,H6GB), C6B(H6BA,H6BB), C6F(H6FA,
 H6FB), C6C(H6CA,H6CB), C6D(H6DA,H6DB), C6H(H6HA,H6HB)
3.c Idealised tetrahedral OH refined as rotating group:
 O3A(H3A), O3E(H3E), O3G(H3G), O3B(H3B), O3F(H3F), O3C(H3C), O3D(H3D), O3H(H3H)
;
_shelx_shelxl_version_number 2014/7
_olex2_date_sample_submission 2016-10-06
_olex2_diffrn_ambient_temperature_device 'Oxford Cryosystems'
_olex2_exptl_crystal_mounting_method 'The crystal was mounted on a MITIGEN holder with silicon oil'
_olex2_submission_original_sample_id LQ-126
_olex2_submission_special_instructions 'No special instructions were received'
_oxdiff_exptl_absorpt_empirical_details
;
Empirical correction (ABSPACK) includes:
- Absorption correction using spherical harmonics
- Frame scaling
- Detector area scaling
;
_oxdiff_exptl_absorpt_empirical_full_max 1.455
_oxdiff_exptl_absorpt_empirical_full_min 0.736

loop_
_space_group_symop_operation_xyz
'x, y, z'
'-x, y, -z'
'x+1/2, y+1/2, z'
'-x+1/2, y+1/2, -z'

loop_
_atom_site_label
_atom_site_type_symbol
_atom_site_fract_x
_atom_site_fract_y
_atom_site_fract_z
_atom_site_U_iso_or_equiv
_atom_site_adp_type
_atom_site_occupancy
_atom_site_site_symmetry_order
_atom_site_calc_flag
_atom_site_refinement_flags_posn
_atom_site_refinement_flags_adp
F1A F 0.80283(2) 0.42896(8) 0.27843(10) 0.0161(2) Uani 1 1 d . U
F2A F 0.77964(2) 0.62934(9) 0.12600(11) 0.0175(2) Uani 1 1 d . U
O1A O 0.83846(3) 0.59659(11) 0.22862(13) 0.0164(3) Uani 1 1 d . U
O2A O 0.84719(3) 0.63116(10) 0.47406(13) 0.0175(3) Uani 1 1 d . U
O3A O 0.75832(3) 0.55348(12) 0.38066(12) 0.0155(3) Uani 1 1 d . U
H3A H 0.7542 0.5198 0.3016 0.023 Uiso 1 1 calc GR .
C1A C 0.84001(4) 0.54856(15) 0.36879(18) 0.0158(4) Uani 1 1 d . U
H1A H 0.8552 0.4911 0.3777 0.019 Uiso 1 1 calc R .
C2A C 0.80994(4) 0.50307(14) 0.39309(17) 0.0132(3) Uani 1 1 d . U
H2A H 0.8108 0.4664 0.4909 0.016 Uiso 1 1 calc R .
C3A C 0.78718(4) 0.59268(13) 0.38539(18) 0.0115(3) Uani 1 1 d . U
H3AA H 0.7908 0.6334 0.4799 0.014 Uiso 1 1 calc R .
C4A C 0.79103(4) 0.67261(14) 0.26151(18) 0.0127(3) Uani 1 1 d . U
H4A H 0.7806 0.7406 0.2804 0.015 Uiso 1 1 calc R .
C5A C 0.82345(4) 0.69521(15) 0.25278(18) 0.0143(4) Uani 1 1 d . U
H5A H 0.8263 0.7484 0.1736 0.017 Uiso 1 1 calc R .
C6A C 0.83883(4) 0.73094(14) 0.40121(18) 0.0171(4) Uani 1 1 d . U
H6AA H 0.8562 0.7752 0.3875 0.021 Uiso 1 1 calc R .
H6AB H 0.8254 0.7722 0.4583 0.021 Uiso 1 1 calc R .
F1E F 0.53091(2) 0.06541(9) 0.64568(11) 0.0211(3) Uani 1 1 d . U
F2E F 0.55127(3) 0.29118(9) 0.73176(11) 0.0236(3) Uani 1 1 d . U
O1E O 0.58875(3) 0.11717(11) 0.71332(13) 0.0165(3) Uani 1 1 d . U
O2E O 0.59121(3) 0.01533(12) 0.92079(13) 0.0178(3) Uani 1 1 d . U
O3E O 0.51080(3) 0.17933(12) 0.86999(15) 0.0257(4) Uani 1 1 d . U
H3E H 0.5096 0.2394 0.9102 0.039 Uiso 1 1 calc GR .
C1E C 0.57641(4) 0.02685(16) 0.77633(18) 0.0153(4) Uani 1 1 d . U
H1E H 0.5791 -0.0384 0.7158 0.018 Uiso 1 1 calc R .
C2E C 0.54387(4) 0.04689(15) 0.78917(18) 0.0151(4) Uani 1 1 d . U
H2E H 0.5348 -0.0172 0.8321 0.018 Uiso 1 1 calc R .
C3E C 0.54014(4) 0.14469(15) 0.88587(19) 0.0152(4) Uani 1 1 d . U
H3EA H 0.5446 0.1212 0.9906 0.018 Uiso 1 1 calc R .
C4E C 0.56163(4) 0.23490(15) 0.85967(18) 0.0181(4) Uani 1 1 d . U
H4E H 0.5634 0.2845 0.9462 0.022 Uiso 1 1 calc R .
C5E C 0.59169(4) 0.19055(15) 0.83507(18) 0.0169(4) Uani 1 1 d . U
H5E H 0.6057 0.2493 0.8177 0.020 Uiso 1 1 calc R .
C6E C 0.60389(4) 0.11844(15) 0.9604(2) 0.0182(4) Uani 1 1 d . U
H6EA H 0.6255 0.1156 0.9668 0.022 Uiso 1 1 calc R .
H6EB H 0.5978 0.1434 1.0560 0.022 Uiso 1 1 calc R .
F1G F 0.53097(2) 0.56441(9) 0.64939(11) 0.0207(3) Uani 1 1 d . U
F2G F 0.55127(3) 0.79117(9) 0.72940(11) 0.0233(3) Uani 1 1 d . U
O1G O 0.58876(3) 0.61711(10) 0.71769(13) 0.0151(3) Uani 1 1 d . U
O2G O 0.59101(3) 0.51790(11) 0.92722(12) 0.0166(3) Uani 1 1 d . U
O3G O 0.51053(3) 0.68210(12) 0.86979(16) 0.0269(4) Uani 1 1 d . U
H3G H 0.5093 0.7432 0.9068 0.040 Uiso 1 1 calc GR .
C1G C 0.57632(4) 0.52784(15) 0.78238(18) 0.0142(3) Uani 1 1 d . U
H1G H 0.5791 0.4619 0.7234 0.017 Uiso 1 1 calc R .
C2G C 0.54378(4) 0.54823(15) 0.79378(18) 0.0149(4) Uani 1 1 d . U
H2G H 0.5347 0.4848 0.8383 0.018 Uiso 1 1 calc R .
C3G C 0.53991(4) 0.64750(15) 0.88738(19) 0.0157(4) Uani 1 1 d . U
H3GA H 0.5442 0.6256 0.9928 0.019 Uiso 1 1 calc R .
C4G C 0.56137(4) 0.73687(14) 0.85942(18) 0.0174(4) Uani 1 1 d . U
H4G H 0.5630 0.7878 0.9444 0.021 Uiso 1 1 calc R .
C5G C 0.59158(4) 0.69204(15) 0.83762(18) 0.0158(4) Uani 1 1 d . U
H5G H 0.6057 0.7504 0.8195 0.019 Uiso 1 1 calc R .
C6G C 0.60335(4) 0.62191(15) 0.96603(19) 0.0166(4) Uani 1 1 d . U
H6GA H 0.6250 0.6196 0.9753 0.020 Uiso 1 1 calc R .
H6GB H 0.5967 0.6479 1.0599 0.020 Uiso 1 1 calc R .
F1B F 0.68890(2) 0.42567(8) 0.73016(10) 0.0183(2) Uani 1 1 d . U
F2B F 0.71844(2) 0.61794(9) 0.87898(11) 0.0195(3) Uani 1 1 d . U
O1B O 0.65923(3) 0.60996(10) 0.77679(13) 0.0149(3) Uani 1 1 d . U
O2B O 0.65126(3) 0.64226(10) 0.53039(13) 0.0162(3) Uani 1 1 d . U
O3B O 0.73686(3) 0.52338(14) 0.63825(13) 0.0231(3) Uani 1 1 d . U
H3B H 0.7445 0.5234 0.5580 0.035 Uiso 1 1 calc GR .
C1B C 0.65596(4) 0.55930(14) 0.63771(18) 0.0139(3) Uani 1 1 d . U
H1B H 0.6390 0.5087 0.6309 0.017 Uiso 1 1 calc R .
C2B C 0.68434(4) 0.50035(14) 0.61413(17) 0.0140(3) Uani 1 1 d . U
H2B H 0.6823 0.4625 0.5170 0.017 Uiso 1 1 calc R .
C3B C 0.70993(4) 0.57875(14) 0.62041(18) 0.0134(4) Uani 1 1 d . U
H3BA H 0.7088 0.6172 0.5238 0.016 Uiso 1 1 calc R .
C4B C 0.70875(4) 0.66220(15) 0.74159(18) 0.0141(4) Uani 1 1 d . U
H4B H 0.7214 0.7244 0.7211 0.017 Uiso 1 1 calc R .
C5B C 0.67743(4) 0.70016(15) 0.74951(18) 0.0147(4) Uani 1 1 d . U
H5B H 0.6764 0.7562 0.8271 0.018 Uiso 1 1 calc R .
C6B C 0.66311(4) 0.73892(14) 0.60027(18) 0.0171(4) Uani 1 1 d . U
H6BA H 0.6474 0.7913 0.6131 0.021 Uiso 1 1 calc R .
H6BB H 0.6777 0.7722 0.5416 0.021 Uiso 1 1 calc R .
F1F F 0.44289(3) 0.17729(9) 0.72693(12) 0.0320(5) Uani 1 1 d . U
F2F F 0.46980(2) 0.37332(10) 0.87619(11) 0.0215(3) Uani 1 1 d . U
O1F O 0.41070(3) 0.35474(11) 0.77416(13) 0.0184(3) Uani 1 1 d . U
O2F O 0.40240(3) 0.38715(11) 0.52785(13) 0.0186(3) Uani 1 1 d . U
O3F O 0.48960(3) 0.28746(16) 0.62646(15) 0.0391(5) Uani 1 1 d . U
H3F H 0.4918 0.2477 0.7010 0.059 Uiso 1 1 calc GR .
C1F C 0.40813(4) 0.30484(15) 0.6349(2) 0.0202(4) Uani 1 1 d . U
H1F H 0.3919 0.2513 0.6276 0.024 Uiso 1 1 calc R .
C2F C 0.43722(5) 0.25137(15) 0.61124(19) 0.0211(5) Uani 1 1 d . U
H2F H 0.4356 0.2136 0.5140 0.025 Uiso 1 1 calc R .
C3F C 0.46168(4) 0.33465(16) 0.61726(19) 0.0177(4) Uani 1 1 d . U
H3FA H 0.4592 0.3745 0.5217 0.021 Uiso 1 1 calc R .
C4F C 0.45934(4) 0.41692(15) 0.73933(17) 0.0149(4) Uani 1 1 d . U
H4F H 0.4711 0.4817 0.7192 0.018 Uiso 1 1 calc R .
C5F C 0.42761(4) 0.44842(15) 0.74762(17) 0.0143(4) Uani 1 1 d . U
H5F H 0.4258 0.5037 0.8255 0.017 Uiso 1 1 calc R .
C6F C 0.41283(4) 0.48539(15) 0.59842(18) 0.0178(4) Uani 1 1 d . U
H6FA H 0.3964 0.5346 0.6114 0.021 Uiso 1 1 calc R .
H6FB H 0.4270 0.5218 0.5401 0.021 Uiso 1 1 calc R .
F1C F 0.78023(2) 0.31473(9) 0.64709(11) 0.0199(3) Uani 1 1 d . U
F2C F 0.79873(2) 0.54107(8) 0.73616(11) 0.0171(2) Uani 1 1 d . U
O1C O 0.83766(3) 0.37147(10) 0.71513(13) 0.0144(3) Uani 1 1 d . U
O2C O 0.84099(3) 0.26818(11) 0.92128(13) 0.0177(3) Uani 1 1 d . U
O3C O 0.75949(3) 0.42346(11) 0.88203(12) 0.0174(3) Uani 1 1 d . U
H3C H 0.7548 0.4551 0.8018 0.026 Uiso 1 1 calc GR .
C1C C 0.82616(4) 0.27920(15) 0.77710(18) 0.0145(4) Uani 1 1 d . U
H1C H 0.8294 0.2148 0.7157 0.017 Uiso 1 1 calc R .
C2C C 0.79344(4) 0.29557(15) 0.79003(18) 0.0148(4) Uani 1 1 d . U
H2C H 0.7849 0.2300 0.8318 0.018 Uiso 1 1 calc R .
C3C C 0.78904(4) 0.39191(14) 0.88881(18) 0.0136(4) Uani 1 1 d . U
H3CA H 0.7945 0.3673 0.9924 0.016 Uiso 1 1 calc R .
C4C C 0.80964(4) 0.48479(14) 0.86310(18) 0.0143(4) Uani 1 1 d . U
H4C H 0.8110 0.5338 0.9502 0.017 Uiso 1 1 calc R .
C5C C 0.84011(4) 0.44412(15) 0.83779(17) 0.0149(3) Uani 1 1 d . U
H5C H 0.8536 0.5046 0.8211 0.018 Uiso 1 1 calc R .
C6C C 0.85282(4) 0.37241(15) 0.96264(19) 0.0178(4) Uani 1 1 d . U
H6CA H 0.8745 0.3720 0.9695 0.021 Uiso 1 1 calc R .
H6CB H 0.8465 0.3958 1.0583 0.021 Uiso 1 1 calc R .
F1D F 0.71834(2) 0.31504(9) 1.35252(11) 0.0213(3) Uani 1 1 d . U
F2D F 0.69615(2) 0.54131(8) 1.27505(10) 0.0174(2) Uani 1 1 d . U
O1D O 0.66015(3) 0.36290(10) 1.28414(12) 0.0137(3) Uani 1 1 d . U
O2D O 0.65873(3) 0.26513(11) 1.07333(13) 0.0170(3) Uani 1 1 d . U
O3D O 0.73785(3) 0.43963(12) 1.13982(12) 0.0189(3) Uani 1 1 d . U
H3D H 0.7428 0.4660 1.0612 0.028 Uiso 1 1 calc GR .
C1D C 0.67337(4) 0.27541(15) 1.21832(18) 0.0141(4) Uani 1 1 d . U
H1D H 0.6711 0.2087 1.2765 0.017 Uiso 1 1 calc R .
C2D C 0.70574(4) 0.29969(15) 1.20759(18) 0.0153(4) Uani 1 1 d . U
H2D H 0.7153 0.2378 1.1620 0.018 Uiso 1 1 calc R .
C3D C 0.70891(4) 0.40033(14) 1.11549(18) 0.0134(4) Uani 1 1 d . U
H3DA H 0.7054 0.3796 1.0092 0.016 Uiso 1 1 calc R .
C4D C 0.68667(4) 0.48713(14) 1.14424(17) 0.0139(3) Uani 1 1 d . U
H4D H 0.6847 0.5387 1.0600 0.017 Uiso 1 1 calc R .
C5D C 0.65683(4) 0.43860(14) 1.16506(17) 0.0134(3) Uani 1 1 d . U
H5D H 0.6423 0.4952 1.1838 0.016 Uiso 1 1 calc R .
C6D C 0.64558(4) 0.36803(15) 1.03581(19) 0.0167(4) Uani 1 1 d . U
H6DA H 0.6239 0.3635 1.0267 0.020 Uiso 1 1 calc R .
H6DB H 0.6520 0.3954 0.9421 0.020 Uiso 1 1 calc R .
F1H F 0.44333(3) 0.67753(9) 0.72470(12) 0.0305(4) Uani 1 1 d . U
F2H F 0.46903(2) 0.87415(9) 0.87706(11) 0.0207(3) Uani 1 1 d . U
O1H O 0.41007(3) 0.85182(11) 0.77425(13) 0.0198(3) Uani 1 1 d . U
O2H O 0.40165(3) 0.88621(11) 0.52849(14) 0.0195(3) Uani 1 1 d . U
O3H O 0.48942(3) 0.79228(16) 0.62658(15) 0.0367(5) Uani 1 1 d . U
H3H H 0.4916 0.7499 0.6984 0.055 Uiso 1 1 calc GR .
C1H C 0.40779(4) 0.80320(16) 0.6343(2) 0.0206(4) Uani 1 1 d . U
H1H H 0.3918 0.7485 0.6260 0.025 Uiso 1 1 calc R .
C2H C 0.43716(5) 0.75229(15) 0.61019(19) 0.0201(4) Uani 1 1 d . U
H2H H 0.4358 0.7153 0.5124 0.024 Uiso 1 1 calc R .
C3H C 0.46121(4) 0.83721(15) 0.61769(19) 0.0171(4) Uani 1 1 d . U
H3HA H 0.4585 0.8778 0.5227 0.021 Uiso 1 1 calc R .
C4H C 0.45835(4) 0.91807(15) 0.74090(17) 0.0144(3) Uani 1 1 d . U
H4H H 0.4697 0.9840 0.7218 0.017 Uiso 1 1 calc R .
C5H C 0.42634(4) 0.94705(15) 0.74933(18) 0.0149(4) Uani 1 1 d . U
H5H H 0.4242 1.0013 0.8282 0.018 Uiso 1 1 calc R .
C6H C 0.41145(4) 0.98470(15) 0.60088(18) 0.0188(4) Uani 1 1 d . U
H6HA H 0.3947 1.0324 0.6145 0.023 Uiso 1 1 calc R .
H6HB H 0.4254 1.0230 0.5435 0.023 Uiso 1 1 calc R .

loop_
_atom_site_aniso_label
_atom_site_aniso_U_11
_atom_site_aniso_U_22
_atom_site_aniso_U_33
_atom_site_aniso_U_23
_atom_site_aniso_U_13
_atom_site_aniso_U_12
F1A 0.0175(5) 0.0126(5) 0.0180(4) -0.0046(4) 0.0003(4) -0.0005(4)
F2A 0.0189(6) 0.0214(6) 0.0116(5) -0.0016(4) -0.0023(4) -0.0018(4)
O1A 0.0148(6) 0.0193(7) 0.0157(6) -0.0035(5) 0.0046(5) 0.0003(5)
O2A 0.0191(7) 0.0166(7) 0.0157(6) -0.0013(5) -0.0032(5) -0.0002(5)
O3A 0.0131(6) 0.0209(7) 0.0136(5) -0.0054(5) 0.0077(4) -0.0046(5)
C1A 0.0140(8) 0.0163(9) 0.0170(7) -0.0015(7) 0.0006(6) 0.0010(7)
C2A 0.0162(8) 0.0108(8) 0.0126(7) -0.0015(6) 0.0018(6) 0.0000(6)
C3A 0.0119(8) 0.0112(8) 0.0117(7) -0.0008(6) 0.0035(6) -0.0009(6)
C4A 0.0142(8) 0.0134(8) 0.0102(7) -0.0005(6) 0.0005(6) 0.0005(6)
C5A 0.0162(9) 0.0151(9) 0.0119(8) 0.0002(7) 0.0027(7) -0.0023(7)
C6A 0.0201(9) 0.0151(9) 0.0158(8) -0.0007(7) 0.0000(7) -0.0027(7)
F1E 0.0207(6) 0.0250(6) 0.0167(5) -0.0023(5) -0.0031(4) 0.0004(5)
F2E 0.0373(9) 0.0148(5) 0.0181(6) 0.0038(5) -0.0010(5) 0.0024(5)
O1E 0.0189(7) 0.0193(7) 0.0118(6) -0.0021(5) 0.0049(5) -0.0033(5)
O2E 0.0171(7) 0.0192(7) 0.0170(6) 0.0038(6) 0.0003(5) 0.0013(5)
O3E 0.0197(8) 0.0323(8) 0.0251(9) -0.0040(7) 0.0016(6) 0.0131(7)
C1E 0.0162(9) 0.0148(8) 0.0153(8) 0.0002(7) 0.0031(6) 0.0008(7)
C2E 0.0140(9) 0.0164(9) 0.0149(8) 0.0016(7) 0.0007(7) 0.0002(7)
C3E 0.0156(9) 0.0173(9) 0.0130(8) 0.0015(7) 0.0036(7) 0.0043(7)
C4E 0.0260(11) 0.0148(9) 0.0133(8) 0.0001(7) 0.0016(7) 0.0026(7)
C5E 0.0209(10) 0.0172(9) 0.0126(8) -0.0001(7) 0.0018(7) -0.0056(7)
C6E 0.0157(9) 0.0238(10) 0.0150(8) 0.0009(7) 0.0004(7) -0.0026(8)
F1G 0.0192(6) 0.0256(6) 0.0160(5) -0.0030(5) -0.0039(4) -0.0007(5)
F2G 0.0316(8) 0.0152(5) 0.0217(6) 0.0040(5) -0.0043(5) 0.0027(5)
O1G 0.0160(7) 0.0174(6) 0.0121(6) 0.0005(5) 0.0029(5) -0.0021(5)
O2G 0.0163(6) 0.0182(6) 0.0150(5) 0.0042(5) -0.0004(5) 0.0018(5)
O3G 0.0163(8) 0.0320(8) 0.0321(9) -0.0071(7) -0.0002(6) 0.0113(7)
C1G 0.0140(8) 0.0151(8) 0.0137(7) 0.0008(7) 0.0023(6) 0.0012(7)
C2G 0.0134(9) 0.0169(9) 0.0141(8) 0.0000(7) 0.0007(7) -0.0005(7)
C3G 0.0146(9) 0.0182(9) 0.0146(8) -0.0001(7) 0.0030(7) 0.0042(7)
C4G 0.0228(10) 0.0138(9) 0.0148(8) -0.0009(7) -0.0010(7) 0.0031(7)
C5G 0.0179(9) 0.0167(9) 0.0123(8) 0.0020(7) -0.0002(7) -0.0036(7)
C6G 0.0138(9) 0.0213(9) 0.0146(8) 0.0016(7) 0.0000(7) -0.0018(7)
F1B 0.0269(6) 0.0129(5) 0.0153(4) 0.0046(4) 0.0035(4) 0.0023(5)
F2B 0.0183(6) 0.0275(6) 0.0117(5) 0.0033(4) -0.0029(4) 0.0011(5)
O1B 0.0138(6) 0.0174(6) 0.0142(6) 0.0006(5) 0.0045(5) 0.0003(5)
O2B 0.0173(7) 0.0152(6) 0.0151(6) 0.0009(5) -0.0032(5) 0.0003(5)
O3B 0.0162(6) 0.0401(9) 0.0149(5) 0.0111(6) 0.0105(5) 0.0143(6)
C1B 0.0130(8) 0.0139(8) 0.0147(7) 0.0010(6) 0.0005(6) -0.0009(6)
C2B 0.0180(8) 0.0122(8) 0.0120(7) 0.0020(6) 0.0022(6) 0.0025(7)
C3B 0.0112(8) 0.0176(9) 0.0119(7) 0.0030(6) 0.0036(6) 0.0020(6)
C4B 0.0131(8) 0.0182(9) 0.0104(7) 0.0021(6) -0.0013(6) -0.0021(7)
C5B 0.0161(9) 0.0146(9) 0.0136(8) -0.0016(7) 0.0015(7) 0.0013(7)
C6B 0.0208(9) 0.0131(9) 0.0168(8) -0.0004(7) -0.0012(7) 0.0021(7)
F1F 0.0645(14) 0.0140(6) 0.0163(6) 0.0036(5) -0.0024(7) 0.0070(6)
F2F 0.0213(6) 0.0315(6) 0.0111(5) 0.0024(5) -0.0022(4) 0.0060(5)
O1F 0.0180(7) 0.0234(7) 0.0143(6) 0.0014(6) 0.0047(5) -0.0049(6)
O2F 0.0208(7) 0.0196(7) 0.0145(6) 0.0006(5) -0.0034(5) -0.0031(6)
O3F 0.0312(10) 0.0644(12) 0.0212(8) -0.0007(9) 0.0007(7) 0.0336(10)
C1F 0.0249(11) 0.0182(10) 0.0170(8) 0.0021(7) -0.0004(8) -0.0077(8)
C2F 0.0386(13) 0.0121(9) 0.0117(8) 0.0018(7) -0.0012(8) 0.0048(8)
C3F 0.0176(10) 0.0246(10) 0.0113(8) 0.0005(7) 0.0030(7) 0.0088(8)
C4F 0.0133(8) 0.0200(9) 0.0112(7) 0.0016(7) -0.0004(6) -0.0001(7)
C5F 0.0149(8) 0.0149(8) 0.0130(7) -0.0007(7) 0.0011(6) 0.0012(7)
C6F 0.0208(10) 0.0162(9) 0.0160(8) 0.0000(7) -0.0006(7) 0.0030(7)
F1C 0.0184(6) 0.0241(6) 0.0164(5) -0.0029(4) -0.0025(4) -0.0001(5)
F2C 0.0196(5) 0.0142(5) 0.0175(5) 0.0044(4) 0.0023(4) 0.0021(4)
O1C 0.0147(6) 0.0156(6) 0.0134(6) 0.0003(5) 0.0038(5) 0.0005(5)
O2C 0.0168(7) 0.0179(7) 0.0181(6) 0.0049(6) 0.0001(5) 0.0018(5)
O3C 0.0125(6) 0.0278(7) 0.0131(5) 0.0093(5) 0.0075(4) 0.0076(5)
C1C 0.0141(9) 0.0135(8) 0.0162(8) 0.0014(7) 0.0027(7) 0.0015(7)
C2C 0.0136(9) 0.0152(9) 0.0155(8) 0.0017(7) 0.0011(7) -0.0005(7)
C3C 0.0125(8) 0.0157(8) 0.0129(7) 0.0026(6) 0.0036(6) 0.0028(6)
C4C 0.0172(8) 0.0132(8) 0.0128(7) -0.0005(6) 0.0030(6) 0.0007(7)
C5C 0.0142(8) 0.0162(8) 0.0143(7) 0.0006(7) 0.0021(6) -0.0011(7)
C6C 0.0142(9) 0.0228(9) 0.0161(8) 0.0027(7) 0.0001(7) -0.0011(7)
F1D 0.0190(6) 0.0269(6) 0.0168(5) 0.0035(5) -0.0039(4) 0.0001(5)
F2D 0.0208(5) 0.0151(5) 0.0168(5) -0.0049(4) 0.0046(4) -0.0024(4)
O1D 0.0148(6) 0.0151(6) 0.0120(5) 0.0008(5) 0.0044(5) 0.0001(5)
O2D 0.0171(7) 0.0180(7) 0.0157(6) -0.0046(5) -0.0003(5) -0.0004(5)
O3D 0.0138(6) 0.0310(8) 0.0130(5) -0.0086(6) 0.0071(4) -0.0085(5)
C1D 0.0154(9) 0.0140(8) 0.0130(7) -0.0013(7) 0.0019(6) -0.0007(7)
C2D 0.0134(9) 0.0181(9) 0.0144(8) -0.0010(7) 0.0009(7) 0.0012(7)
C3D 0.0123(8) 0.0157(8) 0.0127(7) -0.0023(6) 0.0040(6) -0.0028(6)
C4D 0.0167(8) 0.0143(8) 0.0114(7) 0.0014(6) 0.0044(6) -0.0015(7)
C5D 0.0140(8) 0.0146(8) 0.0116(7) 0.0003(7) 0.0024(6) 0.0019(7)
C6D 0.0140(9) 0.0224(9) 0.0135(8) -0.0017(7) 0.0009(7) 0.0010(7)
F1H 0.0554(13) 0.0142(6) 0.0191(6) 0.0035(5) -0.0099(7) 0.0051(6)
F2H 0.0199(6) 0.0291(6) 0.0123(5) -0.0003(5) -0.0033(4) 0.0049(5)
O1H 0.0169(7) 0.0261(7) 0.0168(6) 0.0053(6) 0.0034(5) -0.0041(6)
O2H 0.0190(7) 0.0216(7) 0.0167(6) 0.0045(6) -0.0046(5) -0.0021(6)
O3H 0.0241(10) 0.0564(11) 0.0286(9) -0.0080(9) -0.0027(7) 0.0262(9)
C1H 0.0214(11) 0.0196(10) 0.0195(9) 0.0060(8) -0.0037(8) -0.0075(8)
C2H 0.0319(12) 0.0117(8) 0.0149(8) 0.0015(7) -0.0065(8) 0.0036(8)
C3H 0.0167(10) 0.0219(9) 0.0126(8) -0.0027(7) 0.0005(7) 0.0061(8)
C4H 0.0131(8) 0.0180(8) 0.0117(7) -0.0006(7) -0.0005(6) -0.0008(7)
C5H 0.0157(8) 0.0161(9) 0.0131(7) -0.0003(7) 0.0021(6) 0.0032(7)
C6H 0.0214(10) 0.0179(9) 0.0169(8) 0.0010(7) 0.0008(7) 0.0047(8)

loop_
_atom_type_symbol
_atom_type_description
_atom_type_scat_dispersion_real
_atom_type_scat_dispersion_imag
_atom_type_scat_source
C C 0.0033 0.0016 'International Tables Vol C Tables 4.2.6.8 and 6.1.1.4'
H H 0.0000 0.0000 'International Tables Vol C Tables 4.2.6.8 and 6.1.1.4'
F F 0.0171 0.0103 'International Tables Vol C Tables 4.2.6.8 and 6.1.1.4'
O O 0.0106 0.0060 'International Tables Vol C Tables 4.2.6.8 and 6.1.1.4'

loop_
_geom_angle_atom_site_label_1
_geom_angle_atom_site_label_2
_geom_angle_atom_site_label_3
_geom_angle
C1A O1A C5A 102.10(12)
C1A O2A C6A 106.47(12)
C3A O3A H3A 109.5
O1A C1A O2A 106.76(14)
O1A C1A H1A 110.7
O1A C1A C2A 108.94(13)
O2A C1A H1A 110.7
O2A C1A C2A 108.95(14)
C2A C1A H1A 110.7
F1A C2A C1A 106.48(13)
F1A C2A H2A 110.1
F1A C2A C3A 109.95(13)
C1A C2A H2A 110.1
C1A C2A C3A 110.01(14)
C3A C2A H2A 110.1
O3A C3A C2A 112.43(14)
O3A C3A H3AA 106.2
O3A C3A C4A 112.41(14)
C2A C3A H3AA 106.2
C2A C3A C4A 112.65(14)
C4A C3A H3AA 106.2
F2A C4A C3A 109.69(14)
F2A C4A H4A 109.7
F2A C4A C5A 107.88(13)
C3A C4A H4A 109.7
C5A C4A C3A 110.10(14)
C5A C4A H4A 109.7
O1A C5A C4A 109.43(14)
O1A C5A H5A 111.1
O1A C5A C6A 101.52(14)
C4A C5A H5A 111.1
C4A C5A C6A 112.08(14)
C6A C5A H5A 111.1
O2A C6A C5A 103.38(14)
O2A C6A H6AA 111.1
O2A C6A H6AB 111.1
C5A C6A H6AA 111.1
C5A C6A H6AB 111.1
H6AA C6A H6AB 109.1
C1E O1E C5E 102.06(12)
C1E O2E C6E 106.46(13)
C3E O3E H3E 109.5
O1E C1E O2E 106.39(14)
O1E C1E H1E 110.6
O1E C1E C2E 109.48(15)
O2E C1E H1E 110.6
O2E C1E C2E 108.99(13)
C2E C1E H1E 110.6
F1E C2E C1E 106.49(13)
F1E C2E H2E 110.1
F1E C2E C3E 110.13(14)
C1E C2E H2E 110.1
C3E C2E C1E 109.95(15)
C3E C2E H2E 110.1
O3E C3E C2E 110.35(15)
O3E C3E H3EA 106.9
O3E C3E C4E 112.36(16)
C2E C3E H3EA 106.9
C2E C3E C4E 112.95(15)
C4E C3E H3EA 106.9
F2E C4E C3E 109.16(15)
F2E C4E H4E 109.7
F2E C4E C5E 107.34(14)
C3E C4E H4E 109.7
C5E C4E C3E 111.11(15)
C5E C4E H4E 109.7
O1E C5E C4E 109.20(14)
O1E C5E H5E 111.2
O1E C5E C6E 101.56(14)
C4E C5E H5E 111.2
C6E C5E C4E 112.21(15)
C6E C5E H5E 111.2
O2E C6E C5E 103.47(13)
O2E C6E H6EA 111.1
O2E C6E H6EB 111.1
C5E C6E H6EA 111.1
C5E C6E H6EB 111.1
H6EA C6E H6EB 109.0
C1G O1G C5G 102.09(12)
C1G O2G C6G 106.56(13)
C3G O3G H3G 109.5
O1G C1G O2G 106.37(14)
O1G C1G H1G 110.6
O1G C1G C2G 109.53(15)
O2G C1G H1G 110.6
O2G C1G C2G 109.12(13)
C2G C1G H1G 110.6
F1G C2G C1G 106.41(13)
F1G C2G H2G 110.1
F1G C2G C3G 110.22(14)
C1G C2G H2G 110.1
C3G C2G C1G 109.98(15)
C3G C2G H2G 110.1
O3G C3G C2G 110.41(15)
O3G C3G H3GA 106.9
O3G C3G C4G 112.40(16)
C2G C3G H3GA 106.9
C2G C3G C4G 112.96(15)
C4G C3G H3GA 106.9
F2G C4G C3G 109.27(15)
F2G C4G H4G 109.7
F2G C4G C5G 107.27(14)
C3G C4G H4G 109.7
C5G C4G C3G 111.17(15)
C5G C4G H4G 109.7
O1G C5G C4G 108.90(14)
O1G C5G H5G 111.3
O1G C5G C6G 101.97(14)
C4G C5G H5G 111.3
C6G C5G C4G 111.77(14)
C6G C5G H5G 111.3
O2G C6G C5G 103.32(13)
O2G C6G H6GA 111.1
O2G C6G H6GB 111.1
C5G C6G H6GA 111.1
C5G C6G H6GB 111.1
H6GA C6G H6GB 109.1
C1B O1B C5B 102.09(12)
C1B O2B C6B 106.35(12)
C3B O3B H3B 109.5
O1B C1B O2B 106.48(14)
O1B C1B H1B 110.7
O1B C1B C2B 109.01(13)
O2B C1B H1B 110.7
O2B C1B C2B 109.11(13)
C2B C1B H1B 110.7
F1B C2B C1B 106.24(13)
F1B C2B H2B 110.1
F1B C2B C3B 109.92(13)
C1B C2B H2B 110.1
C3B C2B C1B 110.30(14)
C3B C2B H2B 110.1
O3B C3B C2B 110.49(15)
O3B C3B H3BA 107.8
O3B C3B C4B 110.23(14)
C2B C3B H3BA 107.8
C4B C3B C2B 112.68(14)
C4B C3B H3BA 107.8
F2B C4B C3B 110.21(14)
F2B C4B H4B 109.6
F2B C4B C5B 107.40(13)
C3B C4B H4B 109.6
C5B C4B C3B 110.42(14)
C5B C4B H4B 109.6
O1B C5B C4B 109.26(14)
O1B C5B H5B 111.1
O1B C5B C6B 101.32(14)
C4B C5B H5B 111.1
C4B C5B C6B 112.44(14)
C6B C5B H5B 111.1
O2B C6B C5B 103.64(14)
O2B C6B H6BA 111.0
O2B C6B H6BB 111.0
C5B C6B H6BA 111.0
C5B C6B H6BB 111.0
H6BA C6B H6BB 109.0
C1F O1F C5F 102.03(12)
C1F O2F C6F 106.23(12)
C3F O3F H3F 109.5
O1F C1F O2F 106.82(15)
O1F C1F H1F 110.7
O1F C1F C2F 108.94(15)
O2F C1F H1F 110.7
O2F C1F C2F 108.99(15)
C2F C1F H1F 110.7
F1F C2F C1F 106.43(15)
F1F C2F H2F 110.1
F1F C2F C3F 109.93(15)
C1F C2F H2F 110.1
C1F C2F C3F 110.18(15)
C3F C2F H2F 110.1
O3F C3F C2F 112.17(17)
O3F C3F H3FA 106.7
O3F C3F C4F 111.63(15)
C2F C3F H3FA 106.7
C4F C3F C2F 112.46(15)
C4F C3F H3FA 106.7
F2F C4F C3F 110.05(15)
F2F C4F H4F 109.6
F2F C4F C5F 107.64(13)
C3F C4F H4F 109.6
C5F C4F C3F 110.35(14)
C5F C4F H4F 109.6
O1F C5F C4F 109.42(15)
O1F C5F H5F 111.2
O1F C5F C6F 101.33(14)
C4F C5F H5F 111.2
C4F C5F C6F 112.21(14)
C6F C5F H5F 111.2
O2F C6F C5F 103.66(14)
O2F C6F H6FA 111.0
O2F C6F H6FB 111.0
C5F C6F H6FA 111.0
C5F C6F H6FB 111.0
H6FA C6F H6FB 109.0
C1C O1C C5C 102.15(12)
C1C O2C C6C 106.58(13)
C3C O3C H3C 109.5
O1C C1C O2C 106.54(14)
O1C C1C H1C 110.7
O1C C1C C2C 109.24(15)
O2C C1C H1C 110.7
O2C C1C C2C 108.96(13)
C2C C1C H1C 110.7
F1C C2C C1C 106.80(13)
F1C C2C H2C 110.1
F1C C2C C3C 109.98(14)
C1C C2C H2C 110.1
C3C C2C C1C 109.74(15)
C3C C2C H2C 110.1
O3C C3C C2C 112.17(14)
O3C C3C H3CA 106.1
O3C C3C C4C 112.75(15)
C2C C3C H3CA 106.1
C2C C3C C4C 112.92(14)
C4C C3C H3CA 106.1
F2C C4C C3C 109.38(14)
F2C C4C H4C 109.6
F2C C4C C5C 107.49(13)
C3C C4C H4C 109.6
C5C C4C C3C 111.00(14)
C5C C4C H4C 109.6
O1C C5C C4C 109.02(13)
O1C C5C H5C 111.3
O1C C5C C6C 101.73(14)
C4C C5C H5C 111.3
C6C C5C C4C 111.95(14)
C6C C5C H5C 111.3
O2C C6C C5C 103.34(13)
O2C C6C H6CA 111.1
O2C C6C H6CB 111.1
C5C C6C H6CA 111.1
C5C C6C H6CB 111.1
H6CA C6C H6CB 109.1
C1D O1D C5D 102.04(12)
C1D O2D C6D 106.59(13)
C3D O3D H3D 109.5
O1D C1D O2D 106.25(14)
O1D C1D H1D 110.6
O1D C1D C2D 109.47(15)
O2D C1D H1D 110.6
O2D C1D C2D 109.30(13)
C2D C1D H1D 110.6
F1D C2D C1D 106.29(13)
F1D C2D H2D 109.9
F1D C2D C3D 110.58(14)
C1D C2D H2D 109.9
C3D C2D C1D 110.15(15)
C3D C2D H2D 109.9
O3D C3D C2D 109.85(14)
O3D C3D H3DA 107.6
O3D C3D C4D 110.99(14)
C2D C3D H3DA 107.6
C2D C3D C4D 112.95(14)
C4D C3D H3DA 107.6
F2D C4D C3D 109.41(14)
F2D C4D H4D 109.7
F2D C4D C5D 107.08(12)
C3D C4D H4D 109.7
C5D C4D C3D 111.11(14)
C5D C4D H4D 109.7
O1D C5D C4D 109.02(13)
O1D C5D H5D 111.2
O1D C5D C6D 101.80(14)
C4D C5D H5D 111.2
C6D C5D C4D 112.02(13)
C6D C5D H5D 111.2
O2D C6D C5D 103.40(13)
O2D C6D H6DA 111.1
O2D C6D H6DB 111.1
C5D C6D H6DA 111.1
C5D C6D H6DB 111.1
H6DA C6D H6DB 109.0
C1H O1H C5H 102.08(13)
C1H O2H C6H 106.27(12)
C3H O3H H3H 109.5
O1H C1H O2H 106.83(15)
O1H C1H H1H 110.7
O1H C1H C2H 108.84(14)
O2H C1H H1H 110.7
O2H C1H C2H 108.98(15)
C2H C1H H1H 110.7
F1H C2H C1H 106.64(15)
F1H C2H H2H 110.0
F1H C2H C3H 109.69(15)
C1H C2H H2H 110.0
C1H C2H C3H 110.31(15)
C3H C2H H2H 110.0
O3H C3H C2H 112.39(17)
O3H C3H H3HA 106.7
O3H C3H C4H 111.58(15)
C2H C3H H3HA 106.7
C4H C3H C2H 112.33(15)
C4H C3H H3HA 106.7
F2H C4H C3H 110.08(15)
F2H C4H H4H 109.6
F2H C4H C5H 107.71(13)
C3H C4H H4H 109.6
C5H C4H C3H 110.37(14)
C5H C4H H4H 109.6
O1H C5H C4H 109.23(15)
O1H C5H H5H 111.1
O1H C5H C6H 101.63(14)
C4H C5H H5H 111.1
C4H C5H C6H 112.23(14)
C6H C5H H5H 111.1
O2H C6H C5H 103.43(14)
O2H C6H H6HA 111.1
O2H C6H H6HB 111.1
C5H C6H H6HA 111.1
C5H C6H H6HB 111.1
H6HA C6H H6HB 109.0

loop_
_geom_bond_atom_site_label_1
_geom_bond_atom_site_label_2
_geom_bond_distance
F1A C2A 1.4108(18)
F2A C4A 1.4010(18)
O1A C1A 1.407(2)
O1A C5A 1.440(2)
O2A C1A 1.426(2)
O2A C6A 1.448(2)
O3A H3A 0.8400
O3A C3A 1.4088(19)
C1A H1A 1.0000
C1A C2A 1.529(2)
C2A H2A 1.0000
C2A C3A 1.529(2)
C3A H3AA 1.0000
C3A C4A 1.531(2)
C4A H4A 1.0000
C4A C5A 1.524(2)
C5A H5A 1.0000
C5A C6A 1.529(2)
C6A H6AA 0.9900
C6A H6AB 0.9900
F1E C2E 1.4012(18)
F2E C4E 1.4037(19)
O1E C1E 1.411(2)
O1E C5E 1.436(2)
O2E C1E 1.4275(19)
O2E C6E 1.446(2)
O3E H3E 0.8400
O3E C3E 1.408(2)
C1E H1E 1.0000
C1E C2E 1.529(2)
C2E H2E 1.0000
C2E C3E 1.527(2)
C3E H3EA 1.0000
C3E C4E 1.533(3)
C4E H4E 1.0000
C4E C5E 1.524(3)
C5E H5E 1.0000
C5E C6E 1.518(2)
C6E H6EA 0.9900
C6E H6EB 0.9900
F1G C2G 1.4015(18)
F2G C4G 1.4041(19)
O1G C1G 1.410(2)
O1G C5G 1.436(2)
O2G C1G 1.4267(19)
O2G C6G 1.449(2)
O3G H3G 0.8400
O3G C3G 1.410(2)
C1G H1G 1.0000
C1G C2G 1.529(2)
C2G H2G 1.0000
C2G C3G 1.527(2)
C3G H3GA 1.0000
C3G C4G 1.528(3)
C4G H4G 1.0000
C4G C5G 1.526(3)
C5G H5G 1.0000
C5G C6G 1.518(2)
C6G H6GA 0.9900
C6G H6GB 0.9900
F1B C2B 1.4109(18)
F2B C4B 1.4004(18)
O1B C1B 1.4114(19)
O1B C5B 1.440(2)
O2B C1B 1.428(2)
O2B C6B 1.448(2)
O3B H3B 0.8400
O3B C3B 1.412(2)
C1B H1B 1.0000
C1B C2B 1.530(2)
C2B H2B 1.0000
C2B C3B 1.527(2)
C3B H3BA 1.0000
C3B C4B 1.524(2)
C4B H4B 1.0000
C4B C5B 1.522(2)
C5B H5B 1.0000
C5B C6B 1.529(2)
C6B H6BA 0.9900
C6B H6BB 0.9900
F1F C2F 1.4084(19)
F2F C4F 1.4016(18)
O1F C1F 1.409(2)
O1F C5F 1.439(2)
O2F C1F 1.425(2)
O2F C6F 1.447(2)
O3F H3F 0.8400
O3F C3F 1.406(2)
C1F H1F 1.0000
C1F C2F 1.527(3)
C2F H2F 1.0000
C2F C3F 1.529(3)
C3F H3FA 1.0000
C3F C4F 1.527(2)
C4F H4F 1.0000
C4F C5F 1.517(2)
C5F H5F 1.0000
C5F C6F 1.530(2)
C6F H6FA 0.9900
C6F H6FB 0.9900
F1C C2C 1.4018(18)
F2C C4C 1.4035(18)
O1C C1C 1.410(2)
O1C C5C 1.436(2)
O2C C1C 1.4252(19)
O2C C6C 1.448(2)
O3C H3C 0.8400
O3C C3C 1.4080(19)
C1C H1C 1.0000
C1C C2C 1.531(2)
C2C H2C 1.0000
C2C C3C 1.530(2)
C3C H3CA 1.0000
C3C C4C 1.530(2)
C4C H4C 1.0000
C4C C5C 1.526(2)
C5C H5C 1.0000
C5C C6C 1.519(2)
C6C H6CA 0.9900
C6C H6CB 0.9900
F1D C2D 1.4014(18)
F2D C4D 1.4023(18)
O1D C1D 1.413(2)
O1D C5D 1.4368(19)
O2D C1D 1.4274(19)
O2D C6D 1.448(2)
O3D H3D 0.8400
O3D C3D 1.4130(19)
C1D H1D 1.0000
C1D C2D 1.528(2)
C2D H2D 1.0000
C2D C3D 1.528(2)
C3D H3DA 1.0000
C3D C4D 1.530(2)
C4D H4D 1.0000
C4D C5D 1.527(2)
C5D H5D 1.0000
C5D C6D 1.521(2)
C6D H6DA 0.9900
C6D H6DB 0.9900
F1H C2H 1.4090(19)
F2H C4H 1.4003(18)
O1H C1H 1.407(2)
O1H C5H 1.436(2)
O2H C1H 1.426(2)
O2H C6H 1.448(2)
O3H H3H 0.8400
O3H C3H 1.406(2)
C1H H1H 1.0000
C1H C2H 1.526(3)
C2H H2H 1.0000
C2H C3H 1.528(3)
C3H H3HA 1.0000
C3H C4H 1.526(2)
C4H H4H 1.0000
C4H C5H 1.522(2)
C5H H5H 1.0000
C5H C6H 1.528(2)
C6H H6HA 0.9900
C6H H6HB 0.9900

loop_
_geom_hbond_atom_site_label_D
_geom_hbond_atom_site_label_H
_geom_hbond_atom_site_label_A
_geom_hbond_distance_DH
_geom_hbond_distance_HA
_geom_hbond_distance_DA
_geom_hbond_angle_DHA
_geom_hbond_site_symmetry_A
O3A H3A O3D 0.84 1.88 2.7053(17) 168.7 1_554
O3E H3E O3E 0.84 2.41 2.656(3) 97.5 2_657
O3G H3G O3G 0.84 2.43 2.648(3) 95.4 2_657
O3B H3B O3A 0.84 1.83 2.6593(16) 167.6 .
O3F H3F O3E 0.84 1.90 2.697(2) 158.8 .
O3C H3C O3B 0.84 1.84 2.6680(17) 168.2 .
O3D H3D O3C 0.84 1.94 2.6456(17) 140.4 .
O3H H3H O3G 0.84 1.91 2.706(2) 157.8 .

loop_
_geom_torsion_atom_site_label_1
_geom_torsion_atom_site_label_2
_geom_torsion_atom_site_label_3
_geom_torsion_atom_site_label_4
_geom_torsion
F1A C2A C3A O3A 52.43(17)
F1A C2A C3A C4A -75.81(17)
F2A C4A C5A O1A -61.71(17)
F2A C4A C5A C6A -173.53(14)
O1A C1A C2A F1A 58.74(17)
O1A C1A C2A C3A -60.37(17)
O1A C5A C6A O2A -30.17(17)
O2A C1A C2A F1A 174.86(12)
O2A C1A C2A C3A 55.76(17)
O3A C3A C4A F2A -50.14(18)
O3A C3A C4A C5A -168.71(13)
C1A O1A C5A C4A -75.31(15)
C1A O1A C5A C6A 43.29(16)
C1A O2A C6A C5A 5.86(17)
C1A C2A C3A O3A 169.40(13)
C1A C2A C3A C4A 41.15(18)
C2A C3A C4A F2A 78.12(17)
C2A C3A C4A C5A -40.45(18)
C3A C4A C5A O1A 57.96(17)
C3A C4A C5A C6A -53.86(19)
C4A C5A C6A O2A 86.51(17)
C5A O1A C1A O2A -41.46(16)
C5A O1A C1A C2A 76.06(16)
C6A O2A C1A O1A 21.62(17)
C6A O2A C1A C2A -95.89(16)
F1E C2E C3E O3E 48.76(19)
F1E C2E C3E C4E -77.94(18)
F2E C4E C5E O1E -62.46(18)
F2E C4E C5E C6E -174.27(14)
O1E C1E C2E F1E 59.71(17)
O1E C1E C2E C3E -59.58(17)
O1E C5E C6E O2E -31.23(17)
O2E C1E C2E F1E 175.70(14)
O2E C1E C2E C3E 56.42(19)
O3E C3E C4E F2E -46.01(19)
O3E C3E C4E C5E -164.20(14)
C1E O1E C5E C4E -74.80(16)
C1E O1E C5E C6E 43.88(16)
C1E O2E C6E C5E 6.90(17)
C1E C2E C3E O3E 165.80(14)
C1E C2E C3E C4E 39.1(2)
C2E C3E C4E F2E 79.62(18)
C2E C3E C4E C5E -38.6(2)
C3E C4E C5E O1E 56.83(18)
C3E C4E C5E C6E -54.98(19)
C4E C5E C6E O2E 85.27(17)
C5E O1E C1E O2E -41.15(16)
C5E O1E C1E C2E 76.49(16)
C6E O2E C1E O1E 20.73(17)
C6E O2E C1E C2E -97.24(17)
F1G C2G C3G O3G 48.79(19)
F1G C2G C3G C4G -78.02(18)
F2G C4G C5G O1G -62.33(17)
F2G C4G C5G C6G -174.21(14)
O1G C1G C2G F1G 60.02(17)
O1G C1G C2G C3G -59.35(17)
O1G C5G C6G O2G -30.07(16)
O2G C1G C2G F1G 176.09(14)
O2G C1G C2G C3G 56.72(19)
O3G C3G C4G F2G -46.30(19)
O3G C3G C4G C5G -164.51(14)
C1G O1G C5G C4G -74.91(16)
C1G O1G C5G C6G 43.34(16)
C1G O2G C6G C5G 5.63(17)
C1G C2G C3G O3G 165.81(14)
C1G C2G C3G C4G 39.0(2)
C2G C3G C4G F2G 79.45(18)
C2G C3G C4G C5G -38.8(2)
C3G C4G C5G O1G 57.08(18)
C3G C4G C5G C6G -54.80(19)
C4G C5G C6G O2G 86.10(17)
C5G O1G C1G O2G -41.29(16)
C5G O1G C1G C2G 76.50(16)
C6G O2G C1G O1G 21.68(17)
C6G O2G C1G C2G -96.39(16)
F1B C2B C3B O3B 47.58(17)
F1B C2B C3B C4B -76.20(17)
F2B C4B C5B O1B -61.88(17)
F2B C4B C5B C6B -173.56(14)
O1B C1B C2B F1B 59.49(17)
O1B C1B C2B C3B -59.60(17)
O1B C5B C6B O2B -30.11(17)
O2B C1B C2B F1B 175.40(12)
O2B C1B C2B C3B 56.31(17)
O3B C3B C4B F2B -45.84(18)
O3B C3B C4B C5B -164.34(14)
C1B O1B C5B C4B -75.30(15)
C1B O1B C5B C6B 43.54(16)
C1B O2B C6B C5B 5.44(17)
C1B C2B C3B O3B 164.40(13)
C1B C2B C3B C4B 40.62(18)
C2B C3B C4B F2B 78.09(17)
C2B C3B C4B C5B -40.40(19)
C3B C4B C5B O1B 58.32(17)
C3B C4B C5B C6B -53.4(2)
C4B C5B C6B O2B 86.43(17)
C5B O1B C1B O2B -42.03(16)
C5B O1B C1B C2B 75.56(16)
C6B O2B C1B O1B 22.18(17)
C6B O2B C1B C2B -95.34(16)
F1F C2F C3F O3F 50.8(2)
F1F C2F C3F C4F -75.99(18)
F2F C4F C5F O1F -61.83(17)
F2F C4F C5F C6F -173.49(15)
O1F C1F C2F F1F 59.03(18)
O1F C1F C2F C3F -60.10(18)
O1F C5F C6F O2F -30.14(17)
O2F C1F C2F F1F 175.23(13)
O2F C1F C2F C3F 56.10(18)
O3F C3F C4F F2F -49.0(2)
O3F C3F C4F C5F -167.63(16)
C1F O1F C5F C4F -75.32(16)
C1F O1F C5F C6F 43.33(16)
C1F O2F C6F C5F 5.63(18)
C1F C2F C3F O3F 167.80(14)
C1F C2F C3F C4F 40.99(19)
C2F C3F C4F F2F 78.13(18)
C2F C3F C4F C5F -40.5(2)
C3F C4F C5F O1F 58.28(17)
C3F C4F C5F C6F -53.4(2)
C4F C5F C6F O2F 86.49(17)
C5F O1F C1F O2F -41.82(17)
C5F O1F C1F C2F 75.77(17)
C6F O2F C1F O1F 21.94(18)
C6F O2F C1F C2F -95.61(17)
F1C C2C C3C O3C 51.29(18)
F1C C2C C3C C4C -77.45(18)
F2C C4C C5C O1C -62.56(17)
F2C C4C C5C C6C -174.33(14)
O1C C1C C2C F1C 59.22(18)
O1C C1C C2C C3C -59.96(17)
O1C C5C C6C O2C -30.85(16)
O2C C1C C2C F1C 175.24(14)
O2C C1C C2C C3C 56.06(19)
O3C C3C C4C F2C -49.15(18)
O3C C3C C4C C5C -167.58(13)
C1C O1C C5C C4C -74.93(16)
C1C O1C C5C C6C 43.46(15)
C1C O2C C6C C5C 6.75(17)
C1C C2C C3C O3C 168.50(13)
C1C C2C C3C C4C 39.76(19)
C2C C3C C4C F2C 79.29(17)
C2C C3C C4C C5C -39.14(19)
C3C C4C C5C O1C 57.01(17)
C3C C4C C5C C6C -54.76(19)
C4C C5C C6C O2C 85.41(17)
C5C O1C C1C O2C -40.81(16)
C5C O1C C1C C2C 76.74(15)
C6C O2C C1C O1C 20.63(17)
C6C O2C C1C C2C -97.10(17)
F1D C2D C3D O3D 46.23(18)
F1D C2D C3D C4D -78.26(18)
F2D C4D C5D O1D -62.34(17)
F2D C4D C5D C6D -174.23(14)
O1D C1D C2D F1D 60.56(17)
O1D C1D C2D C3D -59.27(17)
O1D C5D C6D O2D -30.28(16)
O2D C1D C2D F1D 176.55(14)
O2D C1D C2D C3D 56.73(19)
O3D C3D C4D F2D -44.44(17)
O3D C3D C4D C5D -162.47(13)
C1D O1D C5D C4D -74.95(15)
C1D O1D C5D C6D 43.55(15)
C1D O2D C6D C5D 5.68(17)
C1D C2D C3D O3D 163.42(13)
C1D C2D C3D C4D 38.93(19)
C2D C3D C4D F2D 79.43(17)
C2D C3D C4D C5D -38.60(19)
C3D C4D C5D O1D 57.09(17)
C3D C4D C5D C6D -54.80(18)
C4D C5D C6D O2D 86.07(17)
C5D O1D C1D O2D -41.54(16)
C5D O1D C1D C2D 76.39(15)
C6D O2D C1D O1D 21.77(17)
C6D O2D C1D C2D -96.26(16)
F1H C2H C3H O3H 50.6(2)
F1H C2H C3H C4H -76.26(19)
F2H C4H C5H O1H -61.89(17)
F2H C4H C5H C6H -173.81(15)
O1H C1H C2H F1H 58.95(18)
O1H C1H C2H C3H -60.10(18)
O1H C5H C6H O2H -30.12(17)
O2H C1H C2H F1H 175.11(13)
O2H C1H C2H C3H 56.06(18)
O3H C3H C4H F2H -48.9(2)
O3H C3H C4H C5H -167.67(16)
C1H O1H C5H C4H -75.49(16)
C1H O1H C5H C6H 43.26(17)
C1H O2H C6H C5H 5.71(18)
C1H C2H C3H O3H 167.73(14)
C1H C2H C3H C4H 40.9(2)
C2H C3H C4H F2H 78.35(18)
C2H C3H C4H C5H -40.4(2)
C3H C4H C5H O1H 58.31(17)
C3H C4H C5H C6H -53.6(2)
C4H C5H C6H O2H 86.46(17)
C5H O1H C1H O2H -41.54(17)
C5H O1H C1H C2H 75.99(17)
C6H O2H C1H O1H 21.71(18)
C6H O2H C1H C2H -95.73(17)
